data_7150630
loop_
_publ_author_name
'Jiang, Bo'
'Hao, Wen-Juan'
'Zhang, Jin-Peng'
'Tu, Shu-Jiang'
'Shi, Feng'

_publ_section_title
;
 A new domino autocatalytic reaction leading to polyfunctionalized
 spiro[5.5]undecanes and dispiro[4.2.5.2]pentadecanes
;
_journal_issue 10
_journal_name_full 'Organic &amp; Biomolecular Chemistry'
_journal_page_first 2195
_journal_page_last 2201
_journal_paper_doi 10.1039/b822645h
_journal_volume 7
_journal_year 2009
_chemical_formula_sum 'C25 H22 O9'
_chemical_formula_weight 466.43
_chemical_name_systematic
;
?
;
_space_group_IT_number 14
_symmetry_cell_setting monoclinic
_symmetry_space_group_name_Hall '-P 2ybc'
_symmetry_space_group_name_H-M 'P 1 21/c 1'
_atom_sites_solution_hydrogens geom
_atom_sites_solution_primary direct
_atom_sites_solution_secondary difmap
_audit_creation_method SHELXL-97
_cell_angle_alpha 90.00
_cell_angle_beta 99.243(2)
_cell_angle_gamma 90.00
_cell_formula_units_Z 4
_cell_length_a 6.8061(8)
_cell_length_b 22.230(3)
_cell_length_c 14.9656(16)
_cell_measurement_reflns_used 968
_cell_measurement_temperature 298(2)
_cell_measurement_theta_max 28.178
_cell_measurement_theta_min 2.758
_cell_volume 2234.9(5)
_computing_cell_refinement 'Bruker SMART'
_computing_data_collection 'Bruker SMART'
_computing_data_reduction 'Bruker SHELXTL'
_computing_molecular_graphics 'Bruker SHELXTL'
_computing_publication_material 'Bruker SHELXTL'
_computing_structure_refinement 'SHELXL-97 (Sheldrick, 1997)'
_computing_structure_solution 'SHELXS-97 (Sheldrick, 1990)'
_diffrn_ambient_temperature 298(2)
_diffrn_measured_fraction_theta_full 0.976
_diffrn_measured_fraction_theta_max 0.976
_diffrn_measurement_device_type 'CCD area detector'
_diffrn_measurement_method 'phi and omega scans'
_diffrn_radiation_monochromator graphite
_diffrn_radiation_source 'fine-focus sealed tube'
_diffrn_radiation_type MoK\a
_diffrn_radiation_wavelength 0.71073
_diffrn_reflns_av_R_equivalents 0.1540
_diffrn_reflns_av_sigmaI/netI 0.1757
_diffrn_reflns_limit_h_max 8
_diffrn_reflns_limit_h_min -7
_diffrn_reflns_limit_k_max 23
_diffrn_reflns_limit_k_min -26
_diffrn_reflns_limit_l_max 16
_diffrn_reflns_limit_l_min -17
_diffrn_reflns_number 10899
_diffrn_reflns_theta_full 25.01
_diffrn_reflns_theta_max 25.01
_diffrn_reflns_theta_min 1.66
_exptl_absorpt_coefficient_mu 0.106
_exptl_absorpt_correction_T_max 0.9842
_exptl_absorpt_correction_T_min 0.9648
_exptl_absorpt_correction_type multi-scan
_exptl_absorpt_process_details sadabs
_exptl_crystal_density_diffrn 1.386
_exptl_crystal_density_method 'not measured'
_exptl_crystal_F_000 976
_exptl_crystal_size_max 0.34
_exptl_crystal_size_mid 0.22
_exptl_crystal_size_min 0.15
_refine_diff_density_max 0.301
_refine_diff_density_min -0.182
_refine_diff_density_rms 0.052
_refine_ls_extinction_method none
_refine_ls_goodness_of_fit_ref 1.005
_refine_ls_hydrogen_treatment constr
_refine_ls_matrix_type full
_refine_ls_number_parameters 335
_refine_ls_number_reflns 3836
_refine_ls_number_restraints 0
_refine_ls_restrained_S_all 1.005
_refine_ls_R_factor_all 0.3029
_refine_ls_R_factor_gt 0.0943
_refine_ls_shift/su_max 0.001
_refine_ls_shift/su_mean 0.000
_refine_ls_structure_factor_coef Fsqd
_refine_ls_weighting_details 'calc w=1/[\s^2^(Fo^2^)+(0.0859P)^2^+0.0000P] where P=(Fo^2^+2Fc^2^)/3'
_refine_ls_weighting_scheme calc
_refine_ls_wR_factor_gt 0.1917
_refine_ls_wR_factor_ref 0.2599
_reflns_number_gt 1025
_reflns_number_total 3836
_reflns_threshold_expression >2sigma(I)
_cod_data_source_file b822645h.txt
_cod_data_source_block 070710b
_cod_depositor_comments
;
The following automatic conversions were performed:
'_symmetry_cell_setting' value 'Monoclinic' changed to 'monoclinic'
according to '/home/saulius/struct/CIF-dictionaries/cif_core.dic'
dictionary named 'cif_core.dic' version 2.4.1 from 2010-06-29.

Automatic conversion script
Id: cif_fix_enum 1527 2010-12-29 10:47:43Z saulius 
;
_cod_original_cell_volume 2234.9(4)
_cod_original_sg_symbol_H-M P2(1)/c
_cod_database_code 7150630

loop_
_symmetry_equiv_pos_as_xyz
'x, y, z'
'-x, y+1/2, -z+1/2'
'-x, -y, -z'
'x, -y-1/2, z-1/2'

loop_
_atom_site_label
_atom_site_type_symbol
_atom_site_fract_x
_atom_site_fract_y
_atom_site_fract_z
_atom_site_U_iso_or_equiv
_atom_site_adp_type
_atom_site_occupancy
_atom_site_symmetry_multiplicity
_atom_site_calc_flag
_atom_site_refinement_flags
_atom_site_disorder_assembly
_atom_site_disorder_group
O1 O 0.0718(7) 0.6207(3) 0.7673(3) 0.0880(16) Uani 1 1 d . A .
O2 O 0.3483(10) 0.5555(3) 0.7770(4) 0.0982(17) Uani 1 1 d . A .
O3 O 0.158(3) 0.7248(8) 0.7922(14) 0.087(3) Uani 0.502(14) 1 d P A 1
O4 O 0.657(2) 0.6131(7) 0.8201(10) 0.081(3) Uani 0.414(10) 1 d P A 1
O3' O 0.048(3) 0.7099(8) 0.7738(14) 0.087(3) Uani 0.498(14) 1 d P A 2
O4' O 0.6480(16) 0.5700(5) 0.8171(7) 0.081(3) Uani 0.586(10) 1 d P A 2
O5 O 0.7268(9) 0.8220(3) 0.8259(4) 0.115(2) Uani 1 1 d . . .
O6 O 0.0137(10) 0.6728(2) 1.1060(4) 0.1146(19) Uani 1 1 d . . .
O7 O 0.1819(9) 0.5932(3) 1.1848(3) 0.1008(18) Uani 1 1 d . A .
O8 O 0.6138(10) 0.5650(3) 0.4665(6) 0.130(2) Uani 1 1 d . . .
O9 O 0.2856(11) 0.5763(3) 0.3894(4) 0.125(2) Uani 1 1 d . A .
C1 C 0.1828(16) 0.6695(5) 0.7844(5) 0.087(2) Uani 1 1 d . . .
C2 C 0.4121(14) 0.6639(4) 0.8016(5) 0.087(3) Uani 1 1 d . A .
C3 C 0.4782(16) 0.5971(5) 0.8031(5) 0.088(3) Uani 1 1 d . . .
C4 C 0.1442(12) 0.5597(3) 0.7819(6) 0.076(2) Uani 1 1 d . . .
C5 C 0.1036(10) 0.5394(3) 0.8727(5) 0.092(2) Uani 1 1 d . A .
H5A H 0.1527 0.4992 0.8841 0.138 Uiso 1 1 calc R . .
H5B H -0.0372 0.5401 0.8733 0.138 Uiso 1 1 calc R . .
H5C H 0.1693 0.5658 0.9187 0.138 Uiso 1 1 calc R . .
C6 C 0.0438(14) 0.5244(4) 0.7046(6) 0.138(4) Uani 1 1 d . A .
H6A H 0.0615 0.5438 0.6491 0.208 Uiso 1 1 calc R . .
H6B H -0.0957 0.5217 0.7077 0.208 Uiso 1 1 calc R . .
H6C H 0.1001 0.4848 0.7065 0.208 Uiso 1 1 calc R . .
C7 C 0.536(4) 0.6794(12) 0.8962(15) 0.091(6) Uani 0.58(2) 1 d P A 1
H7 H 0.6663 0.6594 0.9050 0.109 Uiso 0.58(2) 1 calc PR A 1
C8 C 0.558(9) 0.748(4) 0.900(6) 0.090(14) Uani 0.58(2) 1 d P A 1
H8A H 0.4290 0.7655 0.9022 0.108 Uiso 0.58(2) 1 calc PR A 1
H8B H 0.6458 0.7586 0.9551 0.108 Uiso 0.58(2) 1 calc PR A 1
C7' C 0.428(6) 0.7048(17) 0.888(2) 0.091(6) Uani 0.42(2) 1 d P A 2
H7' H 0.3176 0.7335 0.8802 0.109 Uiso 0.42(2) 1 calc PR A 2
C8' C 0.625(14) 0.739(6) 0.902(8) 0.090(14) Uani 0.42(2) 1 d P A 2
H8'1 H 0.6313 0.7657 0.9539 0.108 Uiso 0.42(2) 1 calc PR A 2
H8'2 H 0.7355 0.7111 0.9137 0.108 Uiso 0.42(2) 1 calc PR A 2
C9 C 0.6403(13) 0.7749(4) 0.8199(6) 0.095(3) Uani 1 1 d . . .
C10 C 0.537(7) 0.750(3) 0.731(5) 0.089(12) Uani 0.56(2) 1 d P A 1
H10A H 0.6014 0.7661 0.6826 0.106 Uiso 0.56(2) 1 calc PR A 1
H10B H 0.3999 0.7644 0.7207 0.106 Uiso 0.56(2) 1 calc PR A 1
C11 C 0.538(4) 0.6816(12) 0.7276(17) 0.085(5) Uani 0.56(2) 1 d P A 1
H11 H 0.6739 0.6654 0.7407 0.102 Uiso 0.56(2) 1 calc PR A 1
C10' C 0.622(9) 0.739(4) 0.731(7) 0.087(15) Uani 0.44(2) 1 d P A 2
H10C H 0.6248 0.7667 0.6810 0.104 Uiso 0.44(2) 1 calc PR A 2
H10D H 0.7342 0.7120 0.7336 0.104 Uiso 0.44(2) 1 calc PR A 2
C11' C 0.427(6) 0.7034(16) 0.716(2) 0.085(5) Uani 0.44(2) 1 d P A 2
H11' H 0.3142 0.7312 0.7052 0.102 Uiso 0.44(2) 1 calc PR A 2
C12 C 0.4219(17) 0.6659(5) 0.9747(6) 0.103(3) Uani 1 1 d . . .
C13 C 0.2424(16) 0.6862(4) 0.9963(6) 0.101(3) Uani 1 1 d . A .
H13 H 0.1712 0.7169 0.9635 0.121 Uiso 1 1 calc R . .
C14 C 0.1733(17) 0.6591(5) 1.0685(7) 0.097(3) Uani 1 1 d . . .
C15 C 0.2695(16) 0.6131(5) 1.1163(6) 0.095(3) Uani 1 1 d . A .
C16 C 0.4451(15) 0.5895(5) 1.0977(6) 0.114(3) Uani 1 1 d . . .
H16 H 0.5130 0.5581 1.1303 0.136 Uiso 1 1 calc R A .
C17 C 0.5129(15) 0.6185(5) 1.0219(7) 0.117(3) Uani 1 1 d . A .
H17 H 0.6281 0.6037 1.0039 0.141 Uiso 1 1 calc R . .
C18 C 0.0290(15) 0.6370(5) 1.1881(6) 0.117(3) Uani 1 1 d . . .
H18A H 0.0628 0.6624 1.2411 0.140 Uiso 1 1 calc R A .
H18B H -0.0968 0.6172 1.1914 0.140 Uiso 1 1 calc R . .
C19 C 0.4331(18) 0.6647(4) 0.6309(6) 0.092(3) Uani 1 1 d . . .
C20 C 0.5683(14) 0.6282(4) 0.5948(6) 0.094(3) Uani 1 1 d . A .
H20 H 0.6971 0.6227 0.6255 0.113 Uiso 1 1 calc R . .
C21 C 0.5066(18) 0.6007(4) 0.5133(7) 0.090(3) Uani 1 1 d . . .
C22 C 0.3167(18) 0.6083(4) 0.4683(6) 0.087(3) Uani 1 1 d . A .
C23 C 0.1716(16) 0.6434(4) 0.4979(7) 0.108(3) Uani 1 1 d . . .
H23 H 0.0436 0.6492 0.4664 0.130 Uiso 1 1 calc R A .
C24 C 0.2470(17) 0.6692(3) 0.5832(7) 0.096(3) Uani 1 1 d . A .
H24 H 0.1574 0.6920 0.6097 0.116 Uiso 1 1 calc R . .
C25 C 0.482(2) 0.5523(4) 0.3817(7) 0.126(3) Uani 1 1 d . . .
H25A H 0.4741 0.5093 0.3709 0.152 Uiso 1 1 calc R A .
H25B H 0.5325 0.5713 0.3316 0.152 Uiso 1 1 calc R . .

loop_
_atom_site_aniso_label
_atom_site_aniso_U_11
_atom_site_aniso_U_22
_atom_site_aniso_U_33
_atom_site_aniso_U_23
_atom_site_aniso_U_13
_atom_site_aniso_U_12
O1 0.060(3) 0.077(5) 0.127(4) 0.016(3) 0.013(3) 0.003(3)
O2 0.085(5) 0.081(4) 0.132(5) 0.008(3) 0.029(4) 0.012(4)
O3 0.100(12) 0.050(7) 0.113(8) -0.007(6) 0.027(10) -0.007(7)
O4 0.053(4) 0.078(8) 0.113(5) 0.006(7) 0.019(4) -0.003(7)
O3' 0.100(12) 0.050(7) 0.113(8) -0.007(6) 0.027(10) -0.007(7)
O4' 0.053(4) 0.078(8) 0.113(5) 0.006(7) 0.019(4) -0.003(7)
O5 0.136(5) 0.078(4) 0.141(5) -0.019(3) 0.055(4) -0.049(4)
O6 0.150(6) 0.099(5) 0.102(4) 0.006(4) 0.042(4) 0.006(4)
O7 0.128(5) 0.100(5) 0.084(4) 0.001(3) 0.046(3) 0.005(4)
O8 0.138(6) 0.128(6) 0.125(6) 0.002(4) 0.019(5) 0.003(5)
O9 0.130(6) 0.147(6) 0.096(5) -0.019(4) 0.010(4) -0.015(5)
C1 0.113(9) 0.071(7) 0.085(6) 0.010(5) 0.041(5) -0.002(6)
C2 0.102(7) 0.090(7) 0.078(6) -0.008(5) 0.036(5) -0.049(6)
C3 0.070(7) 0.118(9) 0.082(6) 0.004(6) 0.028(5) -0.013(7)
C4 0.064(6) 0.049(5) 0.116(7) -0.004(5) 0.017(5) -0.017(4)
C5 0.089(6) 0.079(6) 0.109(6) -0.002(5) 0.022(5) -0.011(4)
C6 0.160(9) 0.126(8) 0.125(8) -0.016(6) 0.006(6) -0.068(7)
C7 0.096(19) 0.093(19) 0.091(9) -0.005(11) 0.034(14) -0.020(10)
C8 0.10(4) 0.08(3) 0.088(8) 0.003(14) 0.03(3) -0.02(3)
C7' 0.096(19) 0.093(19) 0.091(9) -0.005(11) 0.034(14) -0.020(10)
C8' 0.10(4) 0.08(3) 0.088(8) 0.003(14) 0.03(3) -0.02(3)
C9 0.104(7) 0.071(7) 0.113(7) -0.013(6) 0.025(6) -0.029(5)
C10 0.11(4) 0.08(3) 0.086(15) 0.019(15) 0.03(3) -0.02(3)
C11 0.093(19) 0.079(17) 0.090(10) -0.001(10) 0.036(16) -0.020(11)
C10' 0.10(4) 0.08(4) 0.085(18) 0.01(2) 0.03(4) -0.03(3)
C11' 0.093(19) 0.079(17) 0.090(10) -0.001(10) 0.036(16) -0.020(11)
C12 0.118(9) 0.109(9) 0.092(7) -0.017(6) 0.047(7) -0.055(7)
C13 0.141(9) 0.082(7) 0.082(6) -0.019(5) 0.026(6) -0.034(6)
C14 0.131(9) 0.092(8) 0.081(6) -0.025(6) 0.052(6) -0.030(7)
C15 0.102(8) 0.115(9) 0.072(6) -0.010(6) 0.025(6) -0.015(7)
C16 0.107(8) 0.145(9) 0.095(7) -0.020(6) 0.038(6) -0.020(7)
C17 0.108(8) 0.145(11) 0.103(8) -0.020(7) 0.027(6) -0.039(7)
C18 0.155(9) 0.116(8) 0.087(7) -0.012(6) 0.046(6) -0.021(7)
C19 0.115(9) 0.082(7) 0.082(7) -0.005(5) 0.027(7) -0.046(6)
C20 0.105(8) 0.102(7) 0.077(6) 0.008(5) 0.017(6) -0.037(6)
C21 0.116(9) 0.083(7) 0.073(7) -0.001(5) 0.026(7) -0.007(6)
C22 0.117(9) 0.082(7) 0.061(6) 0.002(5) 0.012(6) -0.016(6)
C23 0.145(9) 0.103(7) 0.085(7) 0.017(6) 0.044(7) -0.001(7)
C24 0.128(9) 0.073(6) 0.097(8) 0.014(5) 0.044(7) 0.000(6)
C25 0.171(11) 0.111(8) 0.098(8) -0.003(6) 0.025(8) -0.017(8)

loop_
_atom_type_symbol
_atom_type_description
_atom_type_scat_dispersion_real
_atom_type_scat_dispersion_imag
_atom_type_scat_source
C C 0.0033 0.0016 'International Tables Vol C Tables 4.2.6.8 and 6.1.1.4'
H H 0.0000 0.0000 'International Tables Vol C Tables 4.2.6.8 and 6.1.1.4'
O O 0.0106 0.0060 'International Tables Vol C Tables 4.2.6.8 and 6.1.1.4'

loop_
_geom_angle_atom_site_label_1
_geom_angle_atom_site_label_2
_geom_angle_atom_site_label_3
_geom_angle
_geom_angle_site_symmetry_1
_geom_angle_site_symmetry_3
_geom_angle_publ_flag
C1 O1 C4 124.7(7) . . ?
C3 O2 C4 124.7(7) . . ?
C14 O6 C18 106.1(8) . . ?
C15 O7 C18 102.6(7) . . ?
C21 O8 C25 104.9(8) . . ?
C22 O9 C25 103.9(7) . . ?
O3 C1 O3' 38.0(7) . . ?
O3 C1 O1 137.9(12) . . ?
O3' C1 O1 100.1(10) . . ?
O3 C1 C2 102.3(11) . . ?
O3' C1 C2 139.9(12) . . ?
O1 C1 C2 119.7(8) . . ?
C1 C2 C3 111.2(7) . . ?
C1 C2 C11 121.3(13) . . ?
C3 C2 C11 93.5(12) . . ?
C1 C2 C7 121.1(12) . . ?
C3 C2 C7 94.9(13) . . ?
C11 C2 C7 107.9(14) . . ?
C1 C2 C7' 91.4(16) . . ?
C3 C2 C7' 124.1(16) . . ?
C11 C2 C7' 117.7(17) . . ?
C7 C2 C7' 34.1(10) . . ?
C1 C2 C11' 91.0(15) . . ?
C3 C2 C11' 119.4(15) . . ?
C11 C2 C11' 33.1(9) . . ?
C7 C2 C11' 121.1(17) . . ?
C7' C2 C11' 110.0(19) . . ?
O4 C3 O4' 44.3(6) . . ?
O4 C3 O2 149.0(12) . . ?
O4' C3 O2 105.5(10) . . ?
O4 C3 C2 90.1(10) . . ?
O4' C3 C2 134.4(10) . . ?
O2 C3 C2 119.8(8) . . ?
O2 C4 O1 111.8(6) . . ?
O2 C4 C6 105.1(7) . . ?
O1 C4 C6 106.1(7) . . ?
O2 C4 C5 110.8(7) . . ?
O1 C4 C5 108.1(6) . . ?
C6 C4 C5 114.9(7) . . ?
C4 C5 H5A 109.5 . . ?
C4 C5 H5B 109.5 . . ?
H5A C5 H5B 109.5 . . ?
C4 C5 H5C 109.5 . . ?
H5A C5 H5C 109.5 . . ?
H5B C5 H5C 109.5 . . ?
C4 C6 H6A 109.5 . . ?
C4 C6 H6B 109.5 . . ?
H6A C6 H6B 109.5 . . ?
C4 C6 H6C 109.5 . . ?
H6A C6 H6C 109.5 . . ?
H6B C6 H6C 109.5 . . ?
C8 C7 C12 103(3) . . ?
C8 C7 C2 107(4) . . ?
C12 C7 C2 112.4(16) . . ?
C8 C7 H7 111.5 . . ?
C12 C7 H7 111.5 . . ?
C2 C7 H7 111.5 . . ?
C9 C8 C7 114(5) . . ?
C9 C8 H8A 108.7 . . ?
C7 C8 H8A 108.7 . . ?
C9 C8 H8B 108.7 . . ?
C7 C8 H8B 108.7 . . ?
H8A C8 H8B 107.6 . . ?
C8' C7' C12 108(5) . . ?
C8' C7' C2 110(5) . . ?
C12 C7' C2 111(2) . . ?
C8' C7' H7' 109.3 . . ?
C12 C7' H7' 109.3 . . ?
C2 C7' H7' 109.3 . . ?
C9 C8' C7' 109(7) . . ?
C9 C8' H8'1 109.8 . . ?
C7' C8' H8'1 109.8 . . ?
C9 C8' H8'2 109.8 . . ?
C7' C8' H8'2 109.8 . . ?
H8'1 C8' H8'2 108.3 . . ?
O5 C9 C8' 120(5) . . ?
O5 C9 C10 123(3) . . ?
C8' C9 C10 117(6) . . ?
O5 C9 C8 122(4) . . ?
C8' C9 C8 19(5) . . ?
C10 C9 C8 112(4) . . ?
O5 C9 C10' 119(4) . . ?
C8' C9 C10' 116(6) . . ?
C10 C9 C10' 24(3) . . ?
C8 C9 C10' 119(5) . . ?
C9 C10 C11 113(4) . . ?
C9 C10 H10A 109.1 . . ?
C11 C10 H10A 109.1 . . ?
C9 C10 H10B 109.1 . . ?
C11 C10 H10B 109.1 . . ?
H10A C10 H10B 107.8 . . ?
C10 C11 C19 106(3) . . ?
C10 C11 C2 103(3) . . ?
C19 C11 C2 112.1(17) . . ?
C10 C11 H11 112.0 . . ?
C19 C11 H11 112.0 . . ?
C2 C11 H11 112.0 . . ?
C11' C10' C9 110(5) . . ?
C11' C10' H10C 109.7 . . ?
C9 C10' H10C 109.7 . . ?
C11' C10' H10D 109.7 . . ?
C9 C10' H10D 109.7 . . ?
H10C C10' H10D 108.2 . . ?
C10' C11' C19 106(4) . . ?
C10' C11' C2 110(4) . . ?
C19 C11' C2 112(2) . . ?
C10' C11' H11' 109.6 . . ?
C19 C11' H11' 109.6 . . ?
C2 C11' H11' 109.6 . . ?
C17 C12 C13 118.3(9) . . ?
C17 C12 C7 107.6(15) . . ?
C13 C12 C7 133.3(15) . . ?
C17 C12 C7' 141.8(18) . . ?
C13 C12 C7' 99.1(17) . . ?
C7 C12 C7' 34.4(10) . . ?
C14 C13 C12 117.5(10) . . ?
C14 C13 H13 121.2 . . ?
C12 C13 H13 121.2 . . ?
O6 C14 C15 107.9(9) . . ?
O6 C14 C13 129.0(12) . . ?
C15 C14 C13 123.0(11) . . ?
O7 C15 C14 114.5(10) . . ?
O7 C15 C16 122.5(11) . . ?
C14 C15 C16 122.9(10) . . ?
C15 C16 C17 112.7(10) . . ?
C15 C16 H16 123.6 . . ?
C17 C16 H16 123.6 . . ?
C12 C17 C16 125.3(10) . . ?
C12 C17 H17 117.3 . . ?
C16 C17 H17 117.3 . . ?
O7 C18 O6 107.2(6) . . ?
O7 C18 H18A 110.3 . . ?
O6 C18 H18A 110.3 . . ?
O7 C18 H18B 110.3 . . ?
O6 C18 H18B 110.3 . . ?
H18A C18 H18B 108.5 . . ?
C24 C19 C20 117.2(9) . . ?
C24 C19 C11' 104.4(18) . . ?
C20 C19 C11' 138.4(18) . . ?
C24 C19 C11 136.5(15) . . ?
C20 C19 C11 105.5(14) . . ?
C11' C19 C11 33.4(10) . . ?
C21 C20 C19 118.4(9) . . ?
C21 C20 H20 120.8 . . ?
C19 C20 H20 120.8 . . ?
O8 C21 C20 127.7(12) . . ?
O8 C21 C22 111.3(9) . . ?
C20 C21 C22 120.9(10) . . ?
O9 C22 C21 111.4(10) . . ?
O9 C22 C23 123.4(11) . . ?
C21 C22 C23 125.3(10) . . ?
C22 C23 C24 110.0(9) . . ?
C22 C23 H23 125.0 . . ?
C24 C23 H23 125.0 . . ?
C19 C24 C23 128.1(9) . . ?
C19 C24 H24 115.9 . . ?
C23 C24 H24 115.9 . . ?
O8 C25 O9 107.7(7) . . ?
O8 C25 H25A 110.2 . . ?
O9 C25 H25A 110.2 . . ?
O8 C25 H25B 110.2 . . ?
O9 C25 H25B 110.2 . . ?
H25A C25 H25B 108.5 . . ?

loop_
_geom_bond_atom_site_label_1
_geom_bond_atom_site_label_2
_geom_bond_distance
_geom_bond_site_symmetry_2
_geom_bond_publ_flag
O1 C1 1.324(9) . ?
O1 C4 1.446(8) . ?
O2 C3 1.295(9) . ?
O2 C4 1.406(8) . ?
O3 C1 1.249(19) . ?
O4 C3 1.255(17) . ?
O3' C1 1.28(2) . ?
O4' C3 1.289(12) . ?
O5 C9 1.198(8) . ?
O6 C14 1.335(9) . ?
O6 C18 1.454(8) . ?
O7 C15 1.341(9) . ?
O7 C18 1.432(9) . ?
O8 C21 1.349(9) . ?
O8 C25 1.458(10) . ?
O9 C22 1.366(9) . ?
O9 C25 1.461(10) . ?
C1 C2 1.546(11) . ?
C2 C3 1.551(11) . ?
C2 C11 1.56(2) . ?
C2 C7 1.57(2) . ?
C2 C7' 1.57(4) . ?
C2 C11' 1.57(3) . ?
C4 C6 1.473(9) . ?
C4 C5 1.499(9) . ?
C5 H5A 0.9600 . ?
C5 H5B 0.9600 . ?
C5 H5C 0.9600 . ?
C6 H6A 0.9600 . ?
C6 H6B 0.9600 . ?
C6 H6C 0.9600 . ?
C7 C8 1.53(9) . ?
C7 C12 1.54(2) . ?
C7 H7 0.9800 . ?
C8 C9 1.52(8) . ?
C8 H8A 0.9700 . ?
C8 H8B 0.9700 . ?
C7' C8' 1.53(13) . ?
C7' C12 1.57(3) . ?
C7' H7' 0.9800 . ?
C8' C9 1.48(13) . ?
C8' H8'1 0.9700 . ?
C8' H8'2 0.9700 . ?
C9 C10 1.50(8) . ?
C9 C10' 1.53(10) . ?
C10 C11 1.53(8) . ?
C10 H10A 0.9700 . ?
C10 H10B 0.9700 . ?
C11 C19 1.56(3) . ?
C11 H11 0.9800 . ?
C10' C11' 1.53(10) . ?
C10' H10C 0.9700 . ?
C10' H10D 0.9700 . ?
C11' C19 1.55(4) . ?
C11' H11' 0.9800 . ?
C12 C17 1.361(11) . ?
C12 C13 1.388(11) . ?
C13 C14 1.384(11) . ?
C13 H13 0.9300 . ?
C14 C15 1.355(11) . ?
C15 C16 1.374(11) . ?
C16 C17 1.443(12) . ?
C16 H16 0.9300 . ?
C17 H17 0.9300 . ?
C18 H18A 0.9700 . ?
C18 H18B 0.9700 . ?
C19 C24 1.354(11) . ?
C19 C20 1.398(11) . ?
C20 C21 1.368(10) . ?
C20 H20 0.9300 . ?
C21 C22 1.369(11) . ?
C22 C23 1.386(11) . ?
C23 C24 1.418(11) . ?
C23 H23 0.9300 . ?
C24 H24 0.9300 . ?
C25 H25A 0.9700 . ?
C25 H25B 0.9700 . ?

loop_
_geom_torsion_atom_site_label_1
_geom_torsion_atom_site_label_2
_geom_torsion_atom_site_label_3
_geom_torsion_atom_site_label_4
_geom_torsion
_geom_torsion_site_symmetry_1
_geom_torsion_site_symmetry_2
_geom_torsion_site_symmetry_3
_geom_torsion_site_symmetry_4
_geom_torsion_publ_flag
C4 O1 C1 O3 -165.8(16) . . . . ?
C4 O1 C1 O3' -170.8(11) . . . . ?
C4 O1 C1 C2 14.0(10) . . . . ?
O3 C1 C2 C3 175.2(11) . . . . ?
O3' C1 C2 C3 -177.3(16) . . . . ?
O1 C1 C2 C3 -4.6(9) . . . . ?
O3 C1 C2 C11 -76.5(17) . . . . ?
O3' C1 C2 C11 -69(2) . . . . ?
O1 C1 C2 C11 103.7(14) . . . . ?
O3 C1 C2 C7 65.4(17) . . . . ?
O3' C1 C2 C7 73(2) . . . . ?
O1 C1 C2 C7 -114.5(13) . . . . ?
O3 C1 C2 C7' 47.5(17) . . . . ?
O3' C1 C2 C7' 55(2) . . . . ?
O1 C1 C2 C7' -132.3(14) . . . . ?
O3 C1 C2 C11' -62.5(18) . . . . ?
O3' C1 C2 C11' -55(2) . . . . ?
O1 C1 C2 C11' 117.7(15) . . . . ?
C4 O2 C3 O4 170.0(18) . . . . ?
C4 O2 C3 O4' 158.7(8) . . . . ?
C4 O2 C3 C2 -27.6(10) . . . . ?
C1 C2 C3 O4 -178.2(9) . . . . ?
C11 C2 C3 O4 56.1(14) . . . . ?
C7 C2 C3 O4 -52.2(12) . . . . ?
C7' C2 C3 O4 -71.0(19) . . . . ?
C11' C2 C3 O4 77.9(19) . . . . ?
C1 C2 C3 O4' -177.7(10) . . . . ?
C11 C2 C3 O4' 56.7(15) . . . . ?
C7 C2 C3 O4' -51.6(14) . . . . ?
C7' C2 C3 O4' -70(2) . . . . ?
C11' C2 C3 O4' 78(2) . . . . ?
C1 C2 C3 O2 10.7(9) . . . . ?
C11 C2 C3 O2 -114.9(12) . . . . ?
C7 C2 C3 O2 136.8(10) . . . . ?
C7' C2 C3 O2 118.0(18) . . . . ?
C11' C2 C3 O2 -93.2(18) . . . . ?
C3 O2 C4 O1 33.9(10) . . . . ?
C3 O2 C4 C6 148.5(8) . . . . ?
C3 O2 C4 C5 -86.8(9) . . . . ?
C1 O1 C4 O2 -26.5(10) . . . . ?
C1 O1 C4 C6 -140.5(7) . . . . ?
C1 O1 C4 C5 95.7(8) . . . . ?
C1 C2 C7 C8 -81(3) . . . . ?
C3 C2 C7 C8 161(3) . . . . ?
C11 C2 C7 C8 66(3) . . . . ?
C7' C2 C7 C8 -48(4) . . . . ?
C11' C2 C7 C8 32(4) . . . . ?
C1 C2 C7 C12 31(2) . . . . ?
C3 C2 C7 C12 -87.0(18) . . . . ?
C11 C2 C7 C12 177.8(17) . . . . ?
C7' C2 C7 C12 65(3) . . . . ?
C11' C2 C7 C12 144(2) . . . . ?
C12 C7 C8 C9 -171(3) . . . . ?
C2 C7 C8 C9 -53(5) . . . . ?
C1 C2 C7' C8' -150(6) . . . . ?
C3 C2 C7' C8' 93(5) . . . . ?
C11 C2 C7' C8' -23(6) . . . . ?
C7 C2 C7' C8' 58(6) . . . . ?
C11' C2 C7' C8' -59(6) . . . . ?
C1 C2 C7' C12 91(2) . . . . ?
C3 C2 C7' C12 -26(3) . . . . ?
C11 C2 C7' C12 -142(2) . . . . ?
C7 C2 C7' C12 -61(3) . . . . ?
C11' C2 C7' C12 -178(2) . . . . ?
C12 C7' C8' C9 178(5) . . . . ?
C2 C7' C8' C9 57(8) . . . . ?
C7' C8' C9 O5 148(5) . . . . ?
C7' C8' C9 C10 -30(8) . . . . ?
C7' C8' C9 C8 48(22) . . . . ?
C7' C8' C9 C10' -57(8) . . . . ?
C7 C8 C9 O5 -155(4) . . . . ?
C7 C8 C9 C8' -63(24) . . . . ?
C7 C8 C9 C10 47(5) . . . . ?
C7 C8 C9 C10' 22(6) . . . . ?
O5 C9 C10 C11 148(3) . . . . ?
C8' C9 C10 C11 -34(6) . . . . ?
C8 C9 C10 C11 -54(4) . . . . ?
C10' C9 C10 C11 59(13) . . . . ?
C9 C10 C11 C19 -178(2) . . . . ?
C9 C10 C11 C2 64(4) . . . . ?
C1 C2 C11 C10 76(3) . . . . ?
C3 C2 C11 C10 -167(3) . . . . ?
C7 C2 C11 C10 -70(3) . . . . ?
C7' C2 C11 C10 -35(4) . . . . ?
C11' C2 C11 C10 50(4) . . . . ?
C1 C2 C11 C19 -37(2) . . . . ?
C3 C2 C11 C19 80.5(17) . . . . ?
C7 C2 C11 C19 176.8(18) . . . . ?
C7' C2 C11 C19 -148(2) . . . . ?
C11' C2 C11 C19 -63(4) . . . . ?
O5 C9 C10' C11' -149(4) . . . . ?
C8' C9 C10' C11' 55(7) . . . . ?
C10 C9 C10' C11' -44(12) . . . . ?
C8 C9 C10' C11' 35(6) . . . . ?
C9 C10' C11' C19 -175(3) . . . . ?
C9 C10' C11' C2 -53(6) . . . . ?
C1 C2 C11' C10' 149(4) . . . . ?
C3 C2 C11' C10' -96(4) . . . . ?
C11 C2 C11' C10' -54(4) . . . . ?
C7 C2 C11' C10' 21(4) . . . . ?
C7' C2 C11' C10' 57(4) . . . . ?
C1 C2 C11' C19 -94(2) . . . . ?
C3 C2 C11' C19 21(3) . . . . ?
C11 C2 C11' C19 64(3) . . . . ?
C7 C2 C11' C19 138(2) . . . . ?
C7' C2 C11' C19 174(2) . . . . ?
C8 C7 C12 C17 -134(3) . . . . ?
C2 C7 C12 C17 111.1(18) . . . . ?
C8 C7 C12 C13 56(4) . . . . ?
C2 C7 C12 C13 -59(2) . . . . ?
C8 C7 C12 C7' 51(4) . . . . ?
C2 C7 C12 C7' -64(3) . . . . ?
C8' C7' C12 C17 -66(6) . . . . ?
C2 C7' C12 C17 54(4) . . . . ?
C8' C7' C12 C13 125(5) . . . . ?
C2 C7' C12 C13 -114(2) . . . . ?
C8' C7' C12 C7 -58(6) . . . . ?
C2 C7' C12 C7 62(3) . . . . ?
C17 C12 C13 C14 3.9(12) . . . . ?
C7 C12 C13 C14 173.1(14) . . . . ?
C7' C12 C13 C14 175.8(14) . . . . ?
C18 O6 C14 C15 6.9(9) . . . . ?
C18 O6 C14 C13 -170.8(8) . . . . ?
C12 C13 C14 O6 175.3(8) . . . . ?
C12 C13 C14 C15 -2.1(13) . . . . ?
C18 O7 C15 C14 -8.6(10) . . . . ?
C18 O7 C15 C16 169.9(8) . . . . ?
O6 C14 C15 O7 1.1(11) . . . . ?
C13 C14 C15 O7 179.0(7) . . . . ?
O6 C14 C15 C16 -177.4(8) . . . . ?
C13 C14 C15 C16 0.5(14) . . . . ?
O7 C15 C16 C17 -179.0(7) . . . . ?
C14 C15 C16 C17 -0.6(13) . . . . ?
C13 C12 C17 C16 -4.4(15) . . . . ?
C7 C12 C17 C16 -176.2(12) . . . . ?
C7' C12 C17 C16 -171(2) . . . . ?
C15 C16 C17 C12 2.7(13) . . . . ?
C15 O7 C18 O6 12.2(8) . . . . ?
C14 O6 C18 O7 -12.2(9) . . . . ?
C10' C11' C19 C24 -137(4) . . . . ?
C2 C11' C19 C24 103(2) . . . . ?
C10' C11' C19 C20 45(5) . . . . ?
C2 C11' C19 C20 -75(3) . . . . ?
C10' C11' C19 C11 57(4) . . . . ?
C2 C11' C19 C11 -63(3) . . . . ?
C10 C11 C19 C24 -67(3) . . . . ?
C2 C11 C19 C24 44(3) . . . . ?
C10 C11 C19 C20 125(3) . . . . ?
C2 C11 C19 C20 -124.1(16) . . . . ?
C10 C11 C19 C11' -47(3) . . . . ?
C2 C11 C19 C11' 64(3) . . . . ?
C24 C19 C20 C21 1.6(11) . . . . ?
C11' C19 C20 C21 180(2) . . . . ?
C11 C19 C20 C21 172.7(11) . . . . ?
C25 O8 C21 C20 -175.3(8) . . . . ?
C25 O8 C21 C22 4.0(9) . . . . ?
C19 C20 C21 O8 178.7(7) . . . . ?
C19 C20 C21 C22 -0.5(11) . . . . ?
C25 O9 C22 C21 -6.4(9) . . . . ?
C25 O9 C22 C23 173.9(8) . . . . ?
O8 C21 C22 O9 1.6(10) . . . . ?
C20 C21 C22 O9 -179.0(7) . . . . ?
O8 C21 C22 C23 -178.7(7) . . . . ?
C20 C21 C22 C23 0.7(13) . . . . ?
O9 C22 C23 C24 178.0(7) . . . . ?
C21 C22 C23 C24 -1.7(11) . . . . ?
C20 C19 C24 C23 -3.1(13) . . . . ?
C11' C19 C24 C23 178.3(14) . . . . ?
C11 C19 C24 C23 -170.6(15) . . . . ?
C22 C23 C24 C19 3.0(12) . . . . ?
C21 O8 C25 O9 -7.8(9) . . . . ?
C22 O9 C25 O8 8.7(9) . . . . ?
